data_4303069
loop_
_publ_author_name
'J. Palmer West'
'Shiou-Jyh Hwu'
'Wendy L. Queen'

_publ_section_title
;
Synthesis, Structure, and Magnetic Properties of Na3LnMn3O3(AsO4)3 (Ln = La,
Sm, and Gd): A New 3d-4f Series Exhibiting One-Dimensional Manganese(III)
Oxide Chains Connected via LnO9 Units
;
_journal_name_full 'Inorganic Chemistry'
_journal_page_first 8439
_journal_page_last 8444
_journal_paper_doi 10.1021/ic901043g
_journal_volume 48
_journal_year 2009
_chemical_formula_sum 'As3 Mn3 Na3 O15 Sm'
_chemical_formula_weight 848.90
_chemical_name_systematic
; 
 ? 
;
_space_group_IT_number 176
_symmetry_cell_setting hexagonal
_symmetry_space_group_name_Hall '-P 6c'
_symmetry_space_group_name_H-M 'P 63/m'
_atom_sites_solution_hydrogens none
_atom_sites_solution_primary direct
_atom_sites_solution_secondary difmap
_audit_creation_method SHELXL-97
_cell_angle_alpha 90.00
_cell_angle_beta 90.00
_cell_angle_gamma 120.00
_cell_formula_units_Z 2
_cell_length_a 11.0814(16)
_cell_length_b 11.0814(16)
_cell_length_c 6.0198(12)
_cell_measurement_reflns_used 428
_cell_measurement_temperature 293(2)
_cell_measurement_theta_max 25.17
_cell_measurement_theta_min 2.12
_cell_volume 640.18(18)
_computing_cell_refinement 'Bruker XSCANS'
_computing_data_collection 'Bruker XSCANS'
_computing_data_reduction 'Bruker SHELXTL'
_computing_molecular_graphics 'Bruker SHELXTL'
_computing_publication_material 'Bruker SHELXTL'
_computing_structure_refinement 'SHELXL-97 (Sheldrick, 1997)'
_computing_structure_solution 'SHELXS-97 (Sheldrick, 1990)'
_diffrn_ambient_temperature 293(2)
_diffrn_measured_fraction_theta_full 1.000
_diffrn_measured_fraction_theta_max 1.000
_diffrn_measurement_device_type 'Bruker P4'
_diffrn_measurement_method '\w scans'
_diffrn_radiation_monochromator graphite
_diffrn_radiation_source 'fine-focus sealed tube'
_diffrn_radiation_type MoK\a
_diffrn_radiation_wavelength 0.71073
_diffrn_reflns_av_R_equivalents 0.0997
_diffrn_reflns_av_sigmaI/netI 0.0329
_diffrn_reflns_limit_h_max 13
_diffrn_reflns_limit_h_min -13
_diffrn_reflns_limit_k_max 13
_diffrn_reflns_limit_k_min -13
_diffrn_reflns_limit_l_max 7
_diffrn_reflns_limit_l_min -7
_diffrn_reflns_number 5255
_diffrn_reflns_theta_full 25.17
_diffrn_reflns_theta_max 25.17
_diffrn_reflns_theta_min 2.12
_exptl_absorpt_coefficient_mu 15.294
_exptl_absorpt_correction_T_max 0.7496
_exptl_absorpt_correction_T_min 0.5152
_exptl_absorpt_correction_type multi-scan
_exptl_absorpt_process_details 'REQAB,RIGAKU/MSC,The Woodlands,TX,USA,1999.'
_exptl_crystal_colour brown
_exptl_crystal_density_diffrn 4.404
_exptl_crystal_density_method 'not measured'
_exptl_crystal_description needle
_exptl_crystal_F_000 778
_exptl_crystal_size_max 0.05
_exptl_crystal_size_mid 0.02
_exptl_crystal_size_min 0.02
_refine_diff_density_max 4.538
_refine_diff_density_min -3.726
_refine_diff_density_rms 0.569
_refine_ls_extinction_method none
_refine_ls_goodness_of_fit_ref 1.173
_refine_ls_hydrogen_treatment none
_refine_ls_matrix_type full
_refine_ls_number_parameters 48
_refine_ls_number_reflns 428
_refine_ls_number_restraints 6
_refine_ls_restrained_S_all 1.166
_refine_ls_R_factor_all 0.0943
_refine_ls_R_factor_gt 0.0878
_refine_ls_shift/su_max 0.000
_refine_ls_shift/su_mean 0.000
_refine_ls_structure_factor_coef Fsqd
_refine_ls_weighting_details 'calc w=1/[\s^2^(Fo^2^)+(0.1502P)^2^+28.8884P] where P=(Fo^2^+2Fc^2^)/3'
_refine_ls_weighting_scheme calc
_refine_ls_wR_factor_gt 0.2409
_refine_ls_wR_factor_ref 0.2483
_reflns_number_gt 386
_reflns_number_total 428
_reflns_threshold_expression >2sigma(I)
_cod_data_source_file ic901043g_si_002_2.cif
_cod_data_source_block Na3SmMn3O3(AsO4)3
_cod_depositor_comments
;
The following automatic conversions were performed:
'_symmetry_cell_setting' value 'Hexagonal' changed to 'hexagonal'
according to '/home/saulius/struct/CIF-dictionaries/cif_core.dic'
dictionary named 'cif_core.dic' version 2.4.1 from 2010-06-29.

Automatic conversion script
Id: cif_fix_enum 1527 2010-12-29 10:47:43Z saulius 
;
_cod_database_code 4303069

loop_
_symmetry_equiv_pos_as_xyz
'x, y, z'
'-y, x-y, z'
'-x+y, -x, z'
'-x, -y, z+1/2'
'y, -x+y, z+1/2'
'x-y, x, z+1/2'
'-x, -y, -z'
'y, -x+y, -z'
'x-y, x, -z'
'x, y, -z-1/2'
'-y, x-y, -z-1/2'
'-x+y, -x, -z-1/2'

loop_
_atom_site_label
_atom_site_type_symbol
_atom_site_fract_x
_atom_site_fract_y
_atom_site_fract_z
_atom_site_U_iso_or_equiv
_atom_site_adp_type
_atom_site_occupancy
_atom_site_symmetry_multiplicity
_atom_site_calc_flag
_atom_site_refinement_flags
_atom_site_disorder_assembly
_atom_site_disorder_group
Na Na 0.2741(18) 0.1116(15) -0.2500 0.046(4) Uani 1 2 d S . .
Sm Sm 0.3333 0.6667 0.2500 0.0294(10) Uani 1 6 d S . .
Mn Mn 0.5000 1.0000 0.0000 0.0164(11) Uani 1 2 d S . .
As As 0.6029(3) 0.8159(3) -0.2500 0.0190(10) Uani 1 2 d S . .
O(1) O 0.3870(16) 0.9159(17) 0.2500 0.016(3) Uani 1 2 d S . .
O(2) O 0.5198(16) 0.8274(13) -0.022(2) 0.027(3) Uani 1 1 d . . .
O(3) O 0.5764(19) 0.6523(16) -0.2500 0.021(4) Uani 1 2 d SU . .
O(4) O 0.771(2) 0.919(2) -0.2500 0.046(6) Uani 1 2 d S . .

loop_
_atom_site_aniso_label
_atom_site_aniso_U_11
_atom_site_aniso_U_22
_atom_site_aniso_U_33
_atom_site_aniso_U_23
_atom_site_aniso_U_13
_atom_site_aniso_U_12
Na 0.082(11) 0.046(8) 0.041(8) 0.000 0.000 0.054(8)
Sm 0.0273(11) 0.0273(11) 0.0336(16) 0.000 0.000 0.0136(6)
Mn 0.0160(19) 0.0103(18) 0.020(2) -0.0004(14) -0.0031(15) 0.0047(15)
As 0.0175(15) 0.0139(14) 0.0254(16) 0.000 0.000 0.0076(10)
O(1) 0.011(8) 0.016(8) 0.018(8) 0.000 0.000 0.003(7)
O(2) 0.035(7) 0.015(6) 0.030(7) -0.001(5) 0.000(6) 0.012(6)
O(3) 0.035(10) 0.006(7) 0.022(8) 0.000 0.000 0.011(7)
O(4) 0.012(9) 0.039(13) 0.09(2) 0.000 0.000 0.015(9)

loop_
_atom_type_symbol
_atom_type_description
_atom_type_scat_dispersion_real
_atom_type_scat_dispersion_imag
_atom_type_scat_source
O O 0.0106 0.0060 'International Tables Vol C Tables 4.2.6.8 and 6.1.1.4'
Na Na 0.0362 0.0249 'International Tables Vol C Tables 4.2.6.8 and 6.1.1.4'
Mn Mn 0.3368 0.7283 'International Tables Vol C Tables 4.2.6.8 and 6.1.1.4'
As As 0.0499 2.0058 'International Tables Vol C Tables 4.2.6.8 and 6.1.1.4'
Sm Sm -0.1638 3.4418 'International Tables Vol C Tables 4.2.6.8 and 6.1.1.4'

loop_
_geom_angle_atom_site_label_1
_geom_angle_atom_site_label_2
_geom_angle_atom_site_label_3
_geom_angle
_geom_angle_site_symmetry_1
_geom_angle_site_symmetry_3
_geom_angle_publ_flag
O(4) Na O(3) 164.9(10) 3_565 2_655 ?
O(4) Na O(4) 103.3(11) 3_565 2_655 ?
O(3) Na O(4) 61.5(6) 2_655 2_655 ?
O(4) Na O(2) 122.9(6) 3_565 7_665 ?
O(3) Na O(2) 67.7(5) 2_655 7_665 ?
O(4) Na O(2) 114.7(6) 2_655 7_665 ?
O(4) Na O(2) 122.9(6) 3_565 4_664 ?
O(3) Na O(2) 67.7(5) 2_655 4_664 ?
O(4) Na O(2) 114.7(6) 2_655 4_664 ?
O(2) Na O(2) 77.7(8) 7_665 4_664 ?
O(4) Na O(1) 75.0(7) 3_565 9_655 ?
O(3) Na O(1) 120.2(8) 2_655 9_655 ?
O(4) Na O(1) 178.3(8) 2_655 9_655 ?
O(2) Na O(1) 66.6(5) 7_665 9_655 ?
O(2) Na O(1) 66.6(5) 4_664 9_655 ?
O(4) Na As 133.4(8) 3_565 2_655 ?
O(3) Na As 31.5(4) 2_655 2_655 ?
O(4) Na As 30.1(5) 2_655 2_655 ?
O(2) Na As 91.8(4) 7_665 2_655 ?
O(2) Na As 91.8(4) 4_664 2_655 ?
O(1) Na As 151.6(7) 9_655 2_655 ?
O(4) Na As 99.0(3) 3_565 7_665 ?
O(3) Na As 86.3(3) 2_655 7_665 ?
O(4) Na As 106.7(3) 2_655 7_665 ?
O(2) Na As 31.4(3) 7_665 7_665 ?
O(2) Na As 108.3(6) 4_664 7_665 ?
O(1) Na As 73.7(3) 9_655 7_665 ?
As Na As 97.7(2) 2_655 7_665 ?
O(4) Na As 99.0(3) 3_565 7_664 ?
O(3) Na As 86.3(3) 2_655 7_664 ?
O(4) Na As 106.7(3) 2_655 7_664 ?
O(2) Na As 108.3(6) 7_665 7_664 ?
O(2) Na As 31.4(3) 4_664 7_664 ?
O(1) Na As 73.7(3) 9_655 7_664 ?
As Na As 97.7(2) 2_655 7_664 ?
As Na As 137.0(6) 7_665 7_664 ?
O(4) Na As 21.5(5) 3_565 3_565 ?
O(3) Na As 173.6(7) 2_655 3_565 ?
O(4) Na As 124.8(7) 2_655 3_565 ?
O(2) Na As 107.5(5) 7_665 3_565 ?
O(2) Na As 107.5(5) 4_664 3_565 ?
O(1) Na As 53.5(4) 9_655 3_565 ?
As Na As 154.9(6) 2_655 3_565 ?
As Na As 91.3(2) 7_665 3_565 ?
As Na As 91.3(2) 7_664 3_565 ?
O(4) Na Mn 153.6(3) 3_565 1_545 ?
O(3) Na Mn 34.6(3) 2_655 1_545 ?
O(4) Na Mn 87.0(5) 2_655 1_545 ?
O(2) Na Mn 33.3(3) 7_665 1_545 ?
O(2) Na Mn 71.6(4) 4_664 1_545 ?
O(1) Na Mn 94.5(5) 9_655 1_545 ?
As Na Mn 59.99(19) 2_655 1_545 ?
As Na Mn 54.67(17) 7_665 1_545 ?
As Na Mn 101.2(4) 7_664 1_545 ?
As Na Mn 140.8(4) 3_565 1_545 ?
O(4) Na Mn 153.6(3) 3_565 4_664 ?
O(3) Na Mn 34.6(3) 2_655 4_664 ?
O(4) Na Mn 87.0(5) 2_655 4_664 ?
O(2) Na Mn 71.6(4) 7_665 4_664 ?
O(2) Na Mn 33.3(3) 4_664 4_664 ?
O(1) Na Mn 94.5(5) 9_655 4_664 ?
As Na Mn 59.99(19) 2_655 4_664 ?
As Na Mn 101.2(4) 7_665 4_664 ?
As Na Mn 54.67(17) 7_664 4_664 ?
As Na Mn 140.8(4) 3_565 4_664 ?
Mn Na Mn 49.03(17) 1_545 4_664 ?
O(1) Sm O(1) 120.000(2) . 2_665 ?
O(1) Sm O(1) 120.000(3) . 3_565 ?
O(1) Sm O(1) 120.000(1) 2_665 3_565 ?
O(1) Sm O(2) 70.8(4) . 2_665 ?
O(1) Sm O(2) 64.3(4) 2_665 2_665 ?
O(1) Sm O(2) 139.6(3) 3_565 2_665 ?
O(1) Sm O(2) 70.8(4) . 11_666 ?
O(1) Sm O(2) 64.3(4) 2_665 11_666 ?
O(1) Sm O(2) 139.6(3) 3_565 11_666 ?
O(2) Sm O(2) 80.3(6) 2_665 11_666 ?
O(1) Sm O(2) 64.3(4) . 10_556 ?
O(1) Sm O(2) 139.6(3) 2_665 10_556 ?
O(1) Sm O(2) 70.8(4) 3_565 10_556 ?
O(2) Sm O(2) 135.1(2) 2_665 10_556 ?
O(2) Sm O(2) 82.9(5) 11_666 10_556 ?
O(1) Sm O(2) 64.3(4) . . ?
O(1) Sm O(2) 139.6(3) 2_665 . ?
O(1) Sm O(2) 70.8(4) 3_565 . ?
O(2) Sm O(2) 82.9(5) 2_665 . ?
O(2) Sm O(2) 135.1(2) 11_666 . ?
O(2) Sm O(2) 80.3(6) 10_556 . ?
O(1) Sm O(2) 139.6(3) . 3_565 ?
O(1) Sm O(2) 70.8(4) 2_665 3_565 ?
O(1) Sm O(2) 64.3(4) 3_565 3_565 ?
O(2) Sm O(2) 82.9(5) 2_665 3_565 ?
O(2) Sm O(2) 135.1(2) 11_666 3_565 ?
O(2) Sm O(2) 135.1(2) 10_556 3_565 ?
O(2) Sm O(2) 82.9(5) . 3_565 ?
O(1) Sm O(2) 139.6(3) . 12_566 ?
O(1) Sm O(2) 70.8(4) 2_665 12_566 ?
O(1) Sm O(2) 64.3(4) 3_565 12_566 ?
O(2) Sm O(2) 135.1(2) 2_665 12_566 ?
O(2) Sm O(2) 82.9(5) 11_666 12_566 ?
O(2) Sm O(2) 82.9(5) 10_556 12_566 ?
O(2) Sm O(2) 135.1(2) . 12_566 ?
O(2) Sm O(2) 80.3(6) 3_565 12_566 ?
O(1) Sm Mn 30.7(2) . 4_675 ?
O(1) Sm Mn 132.4(3) 2_665 4_675 ?
O(1) Sm Mn 100.7(3) 3_565 4_675 ?
O(2) Sm Mn 100.8(3) 2_665 4_675 ?
O(2) Sm Mn 68.8(3) 11_666 4_675 ?
O(2) Sm Mn 34.4(3) 10_556 4_675 ?
O(2) Sm Mn 74.0(3) . 4_675 ?
O(2) Sm Mn 155.9(3) 3_565 4_675 ?
O(2) Sm Mn 111.3(3) 12_566 4_675 ?
O(1) Sm Mn 100.7(3) . 2_665 ?
O(1) Sm Mn 30.7(2) 2_665 2_665 ?
O(1) Sm Mn 132.4(3) 3_565 2_665 ?
O(2) Sm Mn 34.4(3) 2_665 2_665 ?
O(2) Sm Mn 74.0(3) 11_666 2_665 ?
O(2) Sm Mn 155.9(3) 10_556 2_665 ?
O(2) Sm Mn 111.3(3) . 2_665 ?
O(2) Sm Mn 68.8(3) 3_565 2_665 ?
O(2) Sm Mn 100.8(3) 12_566 2_665 ?
Mn Sm Mn 126.200(3) 4_675 2_665 ?
O(1) Sm Mn 100.7(3) . 5_455 ?
O(1) Sm Mn 30.7(2) 2_665 5_455 ?
O(1) Sm Mn 132.4(3) 3_565 5_455 ?
O(2) Sm Mn 74.0(3) 2_665 5_455 ?
O(2) Sm Mn 34.4(3) 11_666 5_455 ?
O(2) Sm Mn 111.3(3) 10_556 5_455 ?
O(2) Sm Mn 155.9(3) . 5_455 ?
O(2) Sm Mn 100.8(3) 3_565 5_455 ?
O(2) Sm Mn 68.8(3) 12_566 5_455 ?
Mn Sm Mn 103.189(6) 4_675 5_455 ?
Mn Sm Mn 50.390(11) 2_665 5_455 ?
O(1) Mn O(1) 180.0(11) . 7_675 ?
O(1) Mn O(2) 93.2(7) . 7_675 ?
O(1) Mn O(2) 86.8(7) 7_675 7_675 ?
O(1) Mn O(2) 86.8(7) . . ?
O(1) Mn O(2) 93.2(7) 7_675 . ?
O(2) Mn O(2) 180.000(2) 7_675 . ?
O(1) Mn O(3) 80.0(5) . 8_565 ?
O(1) Mn O(3) 100.0(5) 7_675 8_565 ?
O(2) Mn O(3) 91.2(7) 7_675 8_565 ?
O(2) Mn O(3) 88.8(7) . 8_565 ?
O(1) Mn O(3) 100.0(5) . 2_665 ?
O(1) Mn O(3) 80.0(5) 7_675 2_665 ?
O(2) Mn O(3) 88.8(7) 7_675 2_665 ?
O(2) Mn O(3) 91.2(7) . 2_665 ?
O(3) Mn O(3) 180.000(1) 8_565 2_665 ?
O(1) Mn Mn 36.8(4) . 4_675 ?
O(1) Mn Mn 143.2(4) 7_675 4_675 ?
O(2) Mn Mn 86.3(4) 7_675 4_675 ?
O(2) Mn Mn 93.7(4) . 4_675 ?
O(3) Mn Mn 44.2(3) 8_565 4_675 ?
O(3) Mn Mn 135.8(3) 2_665 4_675 ?
O(1) Mn Mn 143.2(4) . 4_674 ?
O(1) Mn Mn 36.8(4) 7_675 4_674 ?
O(2) Mn Mn 93.7(4) 7_675 4_674 ?
O(2) Mn Mn 86.3(4) . 4_674 ?
O(3) Mn Mn 135.8(3) 8_565 4_674 ?
O(3) Mn Mn 44.2(3) 2_665 4_674 ?
Mn Mn Mn 180.0 4_675 4_674 ?
O(1) Mn Sm 136.8(5) . 7_675 ?
O(1) Mn Sm 43.2(5) 7_675 7_675 ?
O(2) Mn Sm 44.8(4) 7_675 7_675 ?
O(2) Mn Sm 135.2(4) . 7_675 ?
O(3) Mn Sm 89.5(4) 8_565 7_675 ?
O(3) Mn Sm 90.5(4) 2_665 7_675 ?
Mn Mn Sm 115.195(5) 4_675 7_675 ?
Mn Mn Sm 64.805(5) 4_674 7_675 ?
O(1) Mn Sm 43.2(5) . . ?
O(1) Mn Sm 136.8(5) 7_675 . ?
O(2) Mn Sm 135.2(4) 7_675 . ?
O(2) Mn Sm 44.8(4) . . ?
O(3) Mn Sm 90.5(4) 8_565 . ?
O(3) Mn Sm 89.5(4) 2_665 . ?
Mn Mn Sm 64.805(5) 4_675 . ?
Mn Mn Sm 115.195(5) 4_674 . ?
Sm Mn Sm 180.0 7_675 . ?
O(1) Mn Na 95.7(5) . 1_565 ?
O(1) Mn Na 84.3(5) 7_675 1_565 ?
O(2) Mn Na 44.7(5) 7_675 1_565 ?
O(2) Mn Na 135.3(5) . 1_565 ?
O(3) Mn Na 135.7(5) 8_565 1_565 ?
O(3) Mn Na 44.3(5) 2_665 1_565 ?
Mn Mn Na 114.51(9) 4_675 1_565 ?
Mn Mn Na 65.49(9) 4_674 1_565 ?
Sm Mn Na 63.7(3) 7_675 1_565 ?
Sm Mn Na 116.3(3) . 1_565 ?
O(1) Mn Na 84.3(5) . 7_665 ?
O(1) Mn Na 95.7(5) 7_675 7_665 ?
O(2) Mn Na 135.3(5) 7_675 7_665 ?
O(2) Mn Na 44.7(5) . 7_665 ?
O(3) Mn Na 44.3(5) 8_565 7_665 ?
O(3) Mn Na 135.7(5) 2_665 7_665 ?
Mn Mn Na 65.49(9) 4_675 7_665 ?
Mn Mn Na 114.51(9) 4_674 7_665 ?
Sm Mn Na 116.3(3) 7_675 7_665 ?
Sm Mn Na 63.7(3) . 7_665 ?
Na Mn Na 180.000(1) 1_565 7_665 ?
O(4) As O(3) 106.4(10) . . ?
O(4) As O(2) 114.8(6) . 10 ?
O(3) As O(2) 105.8(5) . 10 ?
O(4) As O(2) 114.8(6) . . ?
O(3) As O(2) 105.8(5) . . ?
O(2) As O(2) 108.4(10) 10 . ?
O(4) As Na 53.3(8) . 3_665 ?
O(3) As Na 53.1(7) . 3_665 ?
O(2) As Na 125.3(5) 10 3_665 ?
O(2) As Na 125.3(5) . 3_665 ?
O(4) As Na 68.5(3) . 7_665 ?
O(3) As Na 95.3(3) . 7_665 ?
O(2) As Na 156.0(5) 10 7_665 ?
O(2) As Na 53.4(6) . 7_665 ?
Na As Na 76.8(3) 3_665 7_665 ?
O(4) As Na 68.5(3) . 7_664 ?
O(3) As Na 95.3(3) . 7_664 ?
O(2) As Na 53.4(6) 10 7_664 ?
O(2) As Na 156.0(5) . 7_664 ?
Na As Na 76.8(3) 3_665 7_664 ?
Na As Na 137.0(6) 7_665 7_664 ?
O(4) As Na 31.8(8) . 2_665 ?
O(3) As Na 138.2(7) . 2_665 ?
O(2) As Na 98.2(5) 10 2_665 ?
O(2) As Na 98.2(5) . 2_665 ?
Na As Na 85.1(6) 3_665 2_665 ?
Na As Na 72.2(3) 7_665 2_665 ?
Na As Na 72.2(3) 7_664 2_665 ?
Mn O(1) Mn 106.4(7) 4_675 . ?
Mn O(1) Sm 106.1(6) 4_675 . ?
Mn O(1) Sm 106.1(6) . . ?
Mn O(1) Na 121.4(5) 4_675 8_565 ?
Mn O(1) Na 121.4(5) . 8_565 ?
Sm O(1) Na 92.2(6) . 8_565 ?
As O(2) Mn 116.2(7) . . ?
As O(2) Sm 138.8(6) . . ?
Mn O(2) Sm 100.7(6) . . ?
As O(2) Na 95.1(7) . 7_665 ?
Mn O(2) Na 102.0(6) . 7_665 ?
Sm O(2) Na 94.4(5) . 7_665 ?
As O(3) Mn 130.4(5) . 6_654 ?
As O(3) Mn 130.4(5) . 3_565 ?
Mn O(3) Mn 91.7(6) 6_654 3_565 ?
As O(3) Na 95.5(8) . 3_665 ?
Mn O(3) Na 101.1(6) 6_654 3_665 ?
Mn O(3) Na 101.1(6) 3_565 3_665 ?
As O(4) Na 126.7(11) . 2_665 ?
As O(4) Na 96.6(11) . 3_665 ?
Na O(4) Na 136.7(11) 2_665 3_665 ?

loop_
_geom_bond_atom_site_label_1
_geom_bond_atom_site_label_2
_geom_bond_distance
_geom_bond_site_symmetry_2
_geom_bond_publ_flag
Na O(4) 2.33(3) 3_565 ?
Na O(3) 2.58(2) 2_655 ?
Na O(4) 2.60(3) 2_655 ?
Na O(2) 2.609(19) 7_665 ?
Na O(2) 2.609(19) 4_664 ?
Na O(1) 2.72(2) 9_655 ?
Na As 3.217(13) 2_655 ?
Na As 3.235(6) 7_665 ?
Na As 3.235(6) 7_664 ?
Na As 3.551(12) 3_565 ?
Na Mn 3.627(12) 1_545 ?
Na Mn 3.627(12) 4_664 ?
Sm O(1) 2.518(17) . ?
Sm O(1) 2.518(17) 2_665 ?
Sm O(1) 2.518(17) 3_565 ?
Sm O(2) 2.537(14) 2_665 ?
Sm O(2) 2.537(14) 11_666 ?
Sm O(2) 2.537(14) 10_556 ?
Sm O(2) 2.537(14) . ?
Sm O(2) 2.537(14) 3_565 ?
Sm O(2) 2.537(14) 12_566 ?
Sm Mn 3.5353(4) 4_675 ?
Sm Mn 3.5353(4) 2_665 ?
Sm Mn 3.5352(4) 5_455 ?
Mn O(1) 1.880(9) . ?
Mn O(1) 1.880(9) 7_675 ?
Mn O(2) 2.035(12) 7_675 ?
Mn O(2) 2.035(12) . ?
Mn O(3) 2.098(11) 8_565 ?
Mn O(3) 2.098(11) 2_665 ?
Mn Mn 3.0099(6) 4_675 ?
Mn Mn 3.0099(6) 4_674 ?
Mn Sm 3.5352(4) 7_675 ?
Mn Na 3.627(12) 1_565 ?
Mn Na 3.627(12) 7_665 ?
As O(4) 1.62(2) . ?
As O(3) 1.687(15) . ?
As O(2) 1.694(14) 10 ?
As O(2) 1.694(14) . ?
As Na 3.217(13) 3_665 ?
As Na 3.235(7) 7_665 ?
As Na 3.235(7) 7_664 ?
As Na 3.551(12) 2_665 ?
O(1) Mn 1.880(9) 4_675 ?
O(1) Na 2.72(2) 8_565 ?
O(2) Na 2.609(19) 7_665 ?
O(3) Mn 2.098(11) 6_654 ?
O(3) Mn 2.098(11) 3_565 ?
O(3) Na 2.58(2) 3_665 ?
O(4) Na 2.33(3) 2_665 ?
O(4) Na 2.60(3) 3_665 ?
